data_7037243
loop_
_publ_author_name
'Kawakami, Takafumi'
'Ito, Shingo'
'Nozaki, Kyoko'

_publ_section_title
;
 Iron-catalysed homo- and copolymerisation of propylene: steric influence
 of bis(imino)pyridine ligands.
;
_journal_issue 47
_journal_name_full 'Dalton transactions (Cambridge, England : 2003)'
_journal_page_first 20745
_journal_page_last 20752
_journal_paper_doi 10.1039/c5dt03551a
_journal_volume 44
_journal_year 2015
_chemical_formula_moiety 'C33 H43 Cl2 Fe N3, 2(C H2 Cl2)'
_chemical_formula_sum 'C35 H47 Cl6 Fe N3'
_chemical_formula_weight 778.30
_chemical_name_systematic Dichlorido[1,1'-(pyridine-2,6-diyl)bis{N-[2-methyl-6-(pentan-3-yl)phenyl]ethane-1-imine}]iron
_space_group_crystal_system orthorhombic
_space_group_IT_number 19
_space_group_name_Hall 'P 2ac 2ab'
_space_group_name_H-M_alt 'P 21 21 21'
_symmetry_space_group_name_Hall 'P 2ac 2ab'
_symmetry_space_group_name_H-M 'P 21 21 21'
_atom_sites_solution_hydrogens geom
_audit_creation_method SHELXL-2014/6
_audit_update_record
;
2015-10-05 deposited with the CCDC.
2015-10-14 downloaded from the CCDC.
;
_cell_angle_alpha 90
_cell_angle_beta 90
_cell_angle_gamma 90
_cell_formula_units_Z 4
_cell_length_a 10.126(6)
_cell_length_b 15.208(9)
_cell_length_c 25.208(15)
_cell_measurement_reflns_used 10668
_cell_measurement_temperature 93
_cell_measurement_theta_max 31.3
_cell_measurement_theta_min 2.1
_cell_volume 3882(4)
_computing_cell_refinement 'RIGAKU CrystalClear'
_computing_data_collection 'RIGAKU CrystalClear'
_computing_data_reduction 'RIGAKU CrystalClear'
_computing_molecular_graphics ORTEP-III
_computing_publication_material 'Yadokari-XG (Wakita, Nemoto, et al.)'
_computing_structure_refinement 'SHELXL-2014/6 (Sheldrick, 2014)'
_computing_structure_solution 'SHELXT-2014/4 (Sheldrick, 2014)'
_diffrn_ambient_temperature 93(2)
_diffrn_detector_area_resol_mean 28.5714
_diffrn_measured_fraction_theta_full 0.940
_diffrn_measured_fraction_theta_max 0.944
_diffrn_measurement_device_type 'Rigaku Saturn724 CCD'
_diffrn_measurement_method 'omega scans'
_diffrn_radiation_type MoK\a
_diffrn_radiation_wavelength 0.71075
_diffrn_reflns_av_R_equivalents 0.0798
_diffrn_reflns_av_unetI/netI 0.0923
_diffrn_reflns_laue_measured_fraction_full 0.940
_diffrn_reflns_laue_measured_fraction_max 0.944
_diffrn_reflns_limit_h_max 11
_diffrn_reflns_limit_h_min -12
_diffrn_reflns_limit_k_max 18
_diffrn_reflns_limit_k_min -18
_diffrn_reflns_limit_l_max 30
_diffrn_reflns_limit_l_min -31
_diffrn_reflns_number 18066
_diffrn_reflns_point_group_measured_fraction_full 0.899
_diffrn_reflns_point_group_measured_fraction_max 0.900
_diffrn_reflns_theta_full 25.242
_diffrn_reflns_theta_max 25.999
_diffrn_reflns_theta_min 2.099
_exptl_absorpt_coefficient_mu 0.829
_exptl_absorpt_correction_T_max 1.000
_exptl_absorpt_correction_T_min 0.430
_exptl_absorpt_correction_type multi-scan
_exptl_absorpt_process_details 'Jacobson, R. (1998) Private communication'
_exptl_crystal_colour Blue
_exptl_crystal_density_diffrn 1.332
_exptl_crystal_description Block
_exptl_crystal_F_000 1624
_exptl_crystal_recrystallization_method 'Re-crystallisation from solvent: tetrahydropentane/pentane'
_exptl_crystal_size_max 0.450
_exptl_crystal_size_mid 0.180
_exptl_crystal_size_min 0.100
_refine_diff_density_max 0.979
_refine_diff_density_min -0.904
_refine_diff_density_rms 0.168
_refine_ls_abs_structure_details
;
 Flack x determined using 1914 quotients [(I+)-(I-)]/[(I+)+(I-)]
 (Parsons, Flack and Wagner, Acta Cryst. B69 (2013) 249-259).
;
_refine_ls_abs_structure_Flack 0.375(19)
_refine_ls_extinction_method none
_refine_ls_goodness_of_fit_ref 1.116
_refine_ls_hydrogen_treatment constr
_refine_ls_matrix_type full
_refine_ls_number_parameters 414
_refine_ls_number_reflns 6879
_refine_ls_number_restraints 96
_refine_ls_restrained_S_all 1.110
_refine_ls_R_factor_all 0.1078
_refine_ls_R_factor_gt 0.0919
_refine_ls_shift/su_max 0.004
_refine_ls_shift/su_mean 0.000
_refine_ls_structure_factor_coef Fsqd
_refine_ls_weighting_details 'w=1/[\s^2^(Fo^2^)+(0.0797P)^2^+38.3917P] where P=(Fo^2^+2Fc^2^)/3'
_refine_ls_weighting_scheme calc
_refine_ls_wR_factor_gt 0.2268
_refine_ls_wR_factor_ref 0.2461
_reflns_Friedel_coverage 0.703
_reflns_friedel_fraction_full 0.846
_reflns_friedel_fraction_max 0.844
_reflns_number_gt 5939
_reflns_number_total 6879
_reflns_threshold_expression 'I > 2\s(I)'
_cod_data_source_file c5dt03551a2.cif
_cod_data_source_block mepenfecl2
_cod_depositor_comments
;
The following automatic conversions were performed:

'_exptl_absorpt_correction_type' value 'Multi-scan' changed to
'multi-scan' according to
/usr/data/users/saulius/crontab/automatic-downloads/rss-feeds/RSC/lib/dictionaries/cif_core.dic
dictionary named 'cif_core.dic' version 2.4.2 from 2011-04-26.

Automatic conversion script
Id: cif_fix_values 4268 2015-11-12 08:31:59Z antanas 

 Adding full bibliography for 7037241--7037243.cif.
;
_cod_database_code 7037243
_shelx_space_group_comment
;
The symmetry employed for this shelxl refinement is uniquely defined
by the following loop, which should always be used as a source of
symmetry information in preference to the above space-group names.
They are only intended as comments.
;
_shelx_estimated_absorpt_t_min 0.707
_shelx_estimated_absorpt_t_max 0.922
_shelxl_version_number 2014/6

loop_
_space_group_symop_operation_xyz
'x, y, z'
'-x+1/2, -y, z+1/2'
'x+1/2, -y+1/2, -z'
'-x, y+1/2, -z+1/2'

loop_
_atom_site_label
_atom_site_type_symbol
_atom_site_fract_x
_atom_site_fract_y
_atom_site_fract_z
_atom_site_U_iso_or_equiv
_atom_site_adp_type
_atom_site_occupancy
_atom_site_site_symmetry_order
_atom_site_calc_flag
_atom_site_refinement_flags_posn
_atom_site_refinement_flags_adp
Cl5 Cl 1.0190(5) 0.5778(3) 0.73643(16) 0.0407(10) Uani 1 1 d . .
Cl6 Cl 0.9653(5) 0.6777(3) 0.63887(17) 0.0454(10) Uani 1 1 d . .
Cl3 Cl 0.6422(6) 0.6172(4) 0.5924(3) 0.0774(19) Uani 1 1 d . .
Cl4 Cl 0.5687(8) 0.7270(4) 0.4991(2) 0.079(2) Uani 1 1 d . .
C35 C 0.8935(19) 0.6364(9) 0.6980(6) 0.037(4) Uani 1 1 d . .
H46 H 0.8201 0.5959 0.6891 0.044 Uiso 1 1 calc R U
H47 H 0.8572 0.6855 0.7192 0.044 Uiso 1 1 calc R U
C34 C 0.652(2) 0.7199(13) 0.5621(8) 0.056(5) Uani 1 1 d . .
H44 H 0.7462 0.7349 0.5569 0.067 Uiso 1 1 calc R U
H45 H 0.6137 0.7644 0.5863 0.067 Uiso 1 1 calc R U
Fe1 Fe 0.40245(17) 0.47214(11) 0.72022(6) 0.0118(4) Uani 1 1 d . .
Cl2 Cl 0.6293(3) 0.45686(19) 0.70049(11) 0.0167(6) Uani 1 1 d . .
Cl1 Cl 0.3187(3) 0.34527(19) 0.75730(11) 0.0177(6) Uani 1 1 d . .
C8 C 0.4191(12) 0.6447(7) 0.7846(4) 0.013(2) Uani 1 1 d . .
N3 N 0.4279(10) 0.5609(7) 0.7922(4) 0.017(2) Uani 1 1 d . .
N2 N 0.3252(10) 0.4633(6) 0.6349(4) 0.0142(19) Uani 1 1 d . .
N1 N 0.3592(10) 0.6029(7) 0.6960(4) 0.016(2) Uani 1 1 d . .
C23 C 0.6036(14) 0.5324(8) 0.8582(4) 0.020(2) Uani 1 1 d . U
C1 C 0.3245(13) 0.6197(8) 0.6448(4) 0.018(3) Uani 1 1 d . .
C5 C 0.3801(13) 0.6721(8) 0.7287(4) 0.018(3) Uani 1 1 d . .
C25 C 0.5462(15) 0.4555(9) 0.9411(5) 0.025(3) Uani 1 1 d . U
H28 H 0.5720 0.4313 0.9743 0.031 Uiso 1 1 calc R U
C26 C 0.4151(15) 0.4522(9) 0.9258(5) 0.024(3) Uani 1 1 d . U
H29 H 0.3527 0.4251 0.9487 0.028 Uiso 1 1 calc R U
C27 C 0.3702(14) 0.4885(8) 0.8763(4) 0.019(3) Uani 1 1 d . U
C29 C 0.2222(12) 0.4922(8) 0.8618(5) 0.018(3) Uani 1 1 d . .
H33 H 0.2167 0.4854 0.8224 0.021 Uiso 1 1 calc R U
C6 C 0.3051(13) 0.5378(10) 0.6117(4) 0.021(3) Uani 1 1 d . .
C22 C 0.4681(13) 0.5263(8) 0.8438(4) 0.017(2) Uani 1 1 d . U
C2 C 0.3144(14) 0.7065(8) 0.6245(5) 0.020(3) Uani 1 1 d . .
H1 H 0.2926 0.7169 0.5884 0.024 Uiso 1 1 calc R U
C28 C 0.7062(14) 0.5757(10) 0.8233(5) 0.024(3) Uani 1 1 d . .
H30 H 0.7017 0.6396 0.8278 0.036 Uiso 1 1 calc R U
H31 H 0.6891 0.5606 0.7861 0.036 Uiso 1 1 calc R U
H32 H 0.7942 0.5548 0.8334 0.036 Uiso 1 1 calc R U
C3 C 0.3377(13) 0.7766(8) 0.6594(5) 0.018(3) Uani 1 1 d . .
H2 H 0.3326 0.8355 0.6470 0.022 Uiso 1 1 calc R U
C4 C 0.3682(13) 0.7598(8) 0.7122(4) 0.017(3) Uani 1 1 d . .
H3 H 0.3807 0.8067 0.7366 0.021 Uiso 1 1 calc R U
C11 C 0.4167(15) 0.3518(8) 0.5733(5) 0.021(3) Uani 1 1 d . U
C17 C 0.0819(14) 0.3653(8) 0.6496(5) 0.020(3) Uani 1 1 d . .
H16 H 0.1246 0.4005 0.6784 0.024 Uiso 1 1 calc R U
C16 C 0.5361(17) 0.4027(12) 0.5653(5) 0.037(4) Uani 1 1 d . .
H13 H 0.5690 0.4235 0.5997 0.056 Uiso 1 1 calc R U
H14 H 0.5168 0.4532 0.5425 0.056 Uiso 1 1 calc R U
H15 H 0.6033 0.3657 0.5484 0.056 Uiso 1 1 calc R U
C18 C -0.0182(15) 0.4295(8) 0.6209(5) 0.024(3) Uani 1 1 d . .
H17 H -0.0918 0.4421 0.6456 0.029 Uiso 1 1 calc R U
H18 H 0.0277 0.4857 0.6138 0.029 Uiso 1 1 calc R U
C12 C 0.3977(18) 0.2682(9) 0.5477(5) 0.030(3) Uani 1 1 d . U
H10 H 0.4656 0.2454 0.5256 0.036 Uiso 1 1 calc R U
C21 C -0.0597(18) 0.3161(12) 0.7285(6) 0.043(4) Uani 1 1 d . U
H24 H -0.1326 0.3560 0.7199 0.065 Uiso 1 1 calc R U
H25 H 0.0037 0.3463 0.7515 0.065 Uiso 1 1 calc R U
H26 H -0.0944 0.2642 0.7469 0.065 Uiso 1 1 calc R U
C30 C 0.1645(13) 0.5830(9) 0.8749(4) 0.020(3) Uani 1 1 d . .
H34 H 0.0720 0.5848 0.8624 0.024 Uiso 1 1 calc R U
H35 H 0.2144 0.6279 0.8548 0.024 Uiso 1 1 calc R U
C33 C -0.0039(16) 0.4210(11) 0.8718(6) 0.036(4) Uani 1 1 d . .
H41 H -0.0131 0.4326 0.8337 0.053 Uiso 1 1 calc R U
H42 H -0.0451 0.4689 0.8919 0.053 Uiso 1 1 calc R U
H43 H -0.0475 0.3653 0.8806 0.053 Uiso 1 1 calc R U
C13 C 0.2841(15) 0.2210(9) 0.5544(5) 0.024(3) Uani 1 1 d . U
H11 H 0.2750 0.1661 0.5369 0.029 Uiso 1 1 calc R U
C24 C 0.6415(14) 0.4942(8) 0.9080(5) 0.021(3) Uani 1 1 d . U
H27 H 0.7315 0.4951 0.9186 0.025 Uiso 1 1 calc R U
C15 C 0.1931(14) 0.3331(8) 0.6142(5) 0.020(3) Uani 1 1 d . U
C20 C 0.0088(14) 0.2877(8) 0.6777(6) 0.025(3) Uani 1 1 d . .
H22 H -0.0576 0.2628 0.6531 0.030 Uiso 1 1 calc R U
H23 H 0.0734 0.2409 0.6861 0.030 Uiso 1 1 calc R U
C10 C 0.3089(15) 0.3803(9) 0.6059(5) 0.022(3) Uani 1 1 d . U
C32 C 0.1419(15) 0.4153(10) 0.8861(5) 0.028(3) Uani 1 1 d . .
H39 H 0.1780 0.3588 0.8730 0.033 Uiso 1 1 calc R U
H40 H 0.1515 0.4163 0.9252 0.033 Uiso 1 1 calc R U
C19 C -0.0760(15) 0.3955(11) 0.5691(5) 0.033(3) Uani 1 1 d . .
H19 H -0.1336 0.3451 0.5763 0.050 Uiso 1 1 calc R U
H20 H -0.0043 0.3773 0.5454 0.050 Uiso 1 1 calc R U
H21 H -0.1274 0.4423 0.5521 0.050 Uiso 1 1 calc R U
C14 C 0.1810(16) 0.2512(9) 0.5864(5) 0.025(3) Uani 1 1 d . U
H12 H 0.1026 0.2174 0.5898 0.030 Uiso 1 1 calc R U
C31 C 0.1665(16) 0.6087(10) 0.9339(5) 0.031(3) Uani 1 1 d . .
H36 H 0.2573 0.6219 0.9447 0.047 Uiso 1 1 calc R U
H37 H 0.1324 0.5599 0.9553 0.047 Uiso 1 1 calc R U
H38 H 0.1111 0.6607 0.9394 0.047 Uiso 1 1 calc R U
C9 C 0.4405(15) 0.7167(8) 0.8250(4) 0.021(3) Uani 1 1 d . .
H7 H 0.5187 0.7511 0.8152 0.032 Uiso 1 1 calc R U
H8 H 0.4536 0.6906 0.8601 0.032 Uiso 1 1 calc R U
H9 H 0.3630 0.7553 0.8258 0.032 Uiso 1 1 calc R U
C7 C 0.2595(15) 0.5503(9) 0.5545(5) 0.025(3) Uani 1 1 d . .
H4 H 0.2483 0.4927 0.5376 0.037 Uiso 1 1 calc R U
H5 H 0.3257 0.5844 0.5349 0.037 Uiso 1 1 calc R U
H6 H 0.1751 0.5819 0.5541 0.037 Uiso 1 1 calc R U

loop_
_atom_site_aniso_label
_atom_site_aniso_U_11
_atom_site_aniso_U_22
_atom_site_aniso_U_33
_atom_site_aniso_U_23
_atom_site_aniso_U_13
_atom_site_aniso_U_12
Cl5 0.043(3) 0.037(2) 0.042(2) -0.0025(17) 0.0002(16) -0.0004(18)
Cl6 0.049(3) 0.037(2) 0.049(2) 0.0060(18) 0.0110(19) 0.0052(19)
Cl3 0.043(3) 0.048(3) 0.141(6) 0.024(3) -0.012(3) -0.008(2)
Cl4 0.098(6) 0.085(4) 0.053(3) -0.002(3) -0.001(3) -0.033(4)
C35 0.057(11) 0.013(7) 0.041(8) -0.001(6) 0.003(8) 0.000(7)
C34 0.062(15) 0.043(11) 0.062(11) 0.005(9) -0.011(10) -0.006(10)
Fe1 0.0121(8) 0.0094(8) 0.0138(7) 0.0001(6) -0.0002(6) 0.0000(7)
Cl2 0.0108(14) 0.0173(15) 0.0219(13) -0.0009(11) 0.0012(10) -0.0011(11)
Cl1 0.0172(15) 0.0135(14) 0.0224(13) 0.0015(11) 0.0015(11) -0.0029(12)
C8 0.012(6) 0.007(5) 0.020(5) -0.001(4) 0.000(4) 0.005(4)
N3 0.012(5) 0.024(6) 0.014(5) -0.002(4) -0.001(4) -0.004(4)
N2 0.014(5) 0.006(5) 0.023(5) -0.001(4) 0.003(4) 0.003(4)
N1 0.010(5) 0.024(6) 0.013(4) -0.003(4) -0.005(4) 0.006(4)
C23 0.026(5) 0.015(4) 0.019(4) -0.008(4) -0.003(4) -0.006(4)
C1 0.018(7) 0.020(6) 0.017(5) 0.002(5) -0.003(5) -0.001(5)
C5 0.018(7) 0.022(6) 0.015(6) -0.004(5) 0.002(4) -0.012(5)
C25 0.036(8) 0.024(7) 0.016(6) -0.003(5) -0.003(5) 0.010(6)
C26 0.028(7) 0.024(7) 0.018(5) 0.000(5) 0.002(5) -0.002(6)
C27 0.029(7) 0.008(6) 0.018(5) -0.002(4) -0.003(4) 0.004(5)
C29 0.010(6) 0.021(7) 0.022(6) 0.008(5) 0.003(4) 0.005(5)
C6 0.023(7) 0.030(7) 0.011(5) -0.001(5) -0.001(4) -0.005(6)
C22 0.030(7) 0.014(6) 0.009(5) -0.001(5) -0.003(4) -0.004(5)
C2 0.027(7) 0.013(6) 0.019(6) 0.004(5) -0.005(5) 0.000(5)
C28 0.018(7) 0.030(8) 0.024(6) -0.004(6) -0.003(5) -0.004(6)
C3 0.018(7) 0.010(6) 0.026(6) 0.004(5) 0.002(5) -0.001(5)
C4 0.029(7) 0.013(6) 0.010(5) -0.006(4) 0.004(4) -0.005(5)
C11 0.030(7) 0.013(6) 0.021(6) 0.001(4) 0.003(5) 0.006(5)
C17 0.022(7) 0.018(6) 0.020(6) 0.000(5) -0.004(5) -0.001(5)
C16 0.046(10) 0.050(10) 0.015(6) -0.007(6) 0.001(6) 0.013(8)
C18 0.027(8) 0.011(6) 0.035(7) 0.005(5) 0.008(6) 0.001(5)
C12 0.047(9) 0.028(7) 0.015(6) 0.000(5) -0.007(6) 0.016(6)
C21 0.042(7) 0.046(6) 0.042(6) 0.007(5) 0.007(5) 0.000(5)
C30 0.014(6) 0.028(7) 0.018(6) 0.006(5) 0.000(4) -0.001(5)
C33 0.027(9) 0.043(9) 0.036(8) 0.010(7) -0.002(6) -0.015(7)
C13 0.030(5) 0.017(5) 0.026(5) -0.007(4) -0.003(4) 0.006(4)
C24 0.025(7) 0.019(6) 0.020(6) -0.006(4) -0.012(5) 0.002(5)
C15 0.027(5) 0.015(5) 0.020(4) 0.005(4) -0.005(4) 0.003(4)
C20 0.021(7) 0.008(6) 0.046(8) 0.009(6) -0.006(6) 0.004(5)
C10 0.029(7) 0.024(7) 0.013(5) 0.000(5) -0.005(5) 0.009(5)
C32 0.026(8) 0.030(8) 0.027(7) 0.009(6) 0.005(5) 0.003(6)
C19 0.024(8) 0.043(9) 0.033(7) -0.002(6) -0.006(6) 0.003(7)
C14 0.035(8) 0.015(6) 0.025(6) 0.000(5) -0.014(5) 0.001(5)
C31 0.032(9) 0.031(8) 0.032(7) 0.002(6) 0.004(6) 0.017(7)
C9 0.039(9) 0.014(6) 0.011(5) 0.001(5) -0.004(5) 0.004(6)
C7 0.031(8) 0.029(8) 0.013(6) 0.000(5) -0.010(5) -0.001(6)

loop_
_atom_type_symbol
_atom_type_description
_atom_type_scat_dispersion_real
_atom_type_scat_dispersion_imag
_atom_type_scat_source
C C 0.0033 0.0016 'International Tables Vol C Tables 4.2.6.8 and 6.1.1.4'
H H 0.0000 0.0000 'International Tables Vol C Tables 4.2.6.8 and 6.1.1.4'
N N 0.0061 0.0033 'International Tables Vol C Tables 4.2.6.8 and 6.1.1.4'
Fe Fe 0.3463 0.8444 'International Tables Vol C Tables 4.2.6.8 and 6.1.1.4'
Cl Cl 0.1484 0.1585 'International Tables Vol C Tables 4.2.6.8 and 6.1.1.4'

loop_
_geom_angle_atom_site_label_1
_geom_angle_atom_site_label_2
_geom_angle_atom_site_label_3
_geom_angle
Cl6 C35 Cl5 109.5(10)
Cl6 C35 H46 109.8
Cl5 C35 H46 109.8
Cl6 C35 H47 109.8
Cl5 C35 H47 109.8
H46 C35 H47 108.2
Cl3 C34 Cl4 114.4(11)
Cl3 C34 H44 108.7
Cl4 C34 H44 108.7
Cl3 C34 H45 108.7
Cl4 C34 H45 108.7
H44 C34 H45 107.6
N1 Fe1 N3 72.4(4)
N1 Fe1 N2 73.5(4)
N3 Fe1 N2 145.2(4)
N1 Fe1 Cl1 145.4(3)
N3 Fe1 Cl1 102.4(3)
N2 Fe1 Cl1 101.9(3)
N1 Fe1 Cl2 103.4(3)
N3 Fe1 Cl2 96.7(3)
N2 Fe1 Cl2 97.4(3)
Cl1 Fe1 Cl2 111.14(12)
N3 C8 C9 127.3(10)
N3 C8 C5 115.1(10)
C9 C8 C5 117.6(9)
C8 N3 C22 120.4(10)
C8 N3 Fe1 117.4(7)
C22 N3 Fe1 121.9(8)
C6 N2 C10 120.7(9)
C6 N2 Fe1 115.3(8)
C10 N2 Fe1 123.8(7)
C5 N1 C1 118.2(11)
C5 N1 Fe1 121.4(8)
C1 N1 Fe1 120.0(8)
C22 C23 C24 117.0(12)
C22 C23 C28 122.9(11)
C24 C23 C28 120.1(12)
N1 C1 C2 122.2(11)
N1 C1 C6 113.7(11)
C2 C1 C6 124.0(10)
N1 C5 C4 123.1(10)
N1 C5 C8 113.1(11)
C4 C5 C8 123.8(10)
C26 C25 C24 120.6(12)
C26 C25 H28 119.7
C24 C25 H28 119.7
C25 C26 C27 122.1(12)
C25 C26 H29 118.9
C27 C26 H29 118.9
C22 C27 C26 116.0(12)
C22 C27 C29 122.0(10)
C26 C27 C29 121.8(11)
C30 C29 C27 110.5(10)
C30 C29 C32 113.2(10)
C27 C29 C32 112.8(10)
C30 C29 H33 106.6
C27 C29 H33 106.6
C32 C29 H33 106.6
N2 C6 C1 116.9(10)
N2 C6 C7 125.8(12)
C1 C6 C7 117.3(12)
C27 C22 C23 123.9(11)
C27 C22 N3 118.0(11)
C23 C22 N3 118.1(11)
C3 C2 C1 118.0(11)
C3 C2 H1 121.0
C1 C2 H1 121.0
C23 C28 H30 109.5
C23 C28 H31 109.5
H30 C28 H31 109.5
C23 C28 H32 109.5
H30 C28 H32 109.5
H31 C28 H32 109.5
C4 C3 C2 119.9(11)
C4 C3 H2 120.1
C2 C3 H2 120.1
C3 C4 C5 118.6(10)
C3 C4 H3 120.7
C5 C4 H3 120.7
C10 C11 C12 115.0(14)
C10 C11 C16 123.6(12)
C12 C11 C16 121.4(13)
C15 C17 C20 111.9(11)
C15 C17 C18 114.0(10)
C20 C17 C18 111.7(11)
C15 C17 H16 106.2
C20 C17 H16 106.2
C18 C17 H16 106.2
C11 C16 H13 109.5
C11 C16 H14 109.5
H13 C16 H14 109.5
C11 C16 H15 109.5
H13 C16 H15 109.5
H14 C16 H15 109.5
C19 C18 C17 115.5(11)
C19 C18 H17 108.4
C17 C18 H17 108.4
C19 C18 H18 108.4
C17 C18 H18 108.4
H17 C18 H18 107.5
C13 C12 C11 121.4(14)
C13 C12 H10 119.3
C11 C12 H10 119.3
C20 C21 H24 109.5
C20 C21 H25 109.5
H24 C21 H25 109.5
C20 C21 H26 109.5
H24 C21 H26 109.5
H25 C21 H26 109.5
C29 C30 C31 115.6(10)
C29 C30 H34 108.4
C31 C30 H34 108.4
C29 C30 H35 108.4
C31 C30 H35 108.4
H34 C30 H35 107.4
C32 C33 H41 109.5
C32 C33 H42 109.5
H41 C33 H42 109.5
C32 C33 H43 109.5
H41 C33 H43 109.5
H42 C33 H43 109.5
C12 C13 C14 121.9(13)
C12 C13 H11 119.1
C14 C13 H11 119.1
C25 C24 C23 120.3(13)
C25 C24 H27 119.8
C23 C24 H27 119.8
C10 C15 C14 116.5(13)
C10 C15 C17 123.2(11)
C14 C15 C17 120.3(13)
C21 C20 C17 112.6(12)
C21 C20 H22 109.1
C17 C20 H22 109.1
C21 C20 H23 109.1
C17 C20 H23 109.1
H22 C20 H23 107.8
C15 C10 C11 124.9(12)
C15 C10 N2 117.6(11)
C11 C10 N2 117.4(12)
C33 C32 C29 111.8(11)
C33 C32 H39 109.3
C29 C32 H39 109.3
C33 C32 H40 109.3
C29 C32 H40 109.3
H39 C32 H40 107.9
C18 C19 H19 109.5
C18 C19 H20 109.5
H19 C19 H20 109.5
C18 C19 H21 109.5
H19 C19 H21 109.5
H20 C19 H21 109.5
C13 C14 C15 120.3(14)
C13 C14 H12 119.9
C15 C14 H12 119.9
C30 C31 H36 109.5
C30 C31 H37 109.5
H36 C31 H37 109.5
C30 C31 H38 109.5
H36 C31 H38 109.5
H37 C31 H38 109.5
C8 C9 H7 109.5
C8 C9 H8 109.5
H7 C9 H8 109.5
C8 C9 H9 109.5
H7 C9 H9 109.5
H8 C9 H9 109.5
C6 C7 H4 109.5
C6 C7 H5 109.5
H4 C7 H5 109.5
C6 C7 H6 109.5
H4 C7 H6 109.5
H5 C7 H6 109.5

loop_
_geom_bond_atom_site_label_1
_geom_bond_atom_site_label_2
_geom_bond_distance
Cl5 C35 1.830(18)
Cl6 C35 1.773(16)
Cl3 C34 1.742(19)
Cl4 C34 1.80(2)
C35 H46 0.9900
C35 H47 0.9900
C34 H44 0.9900
C34 H45 0.9900
Fe1 N1 2.126(11)
Fe1 N3 2.275(10)
Fe1 N2 2.292(10)
Fe1 Cl1 2.305(3)
Fe1 Cl2 2.362(3)
C8 N3 1.292(16)
C8 C9 1.511(16)
C8 C5 1.522(16)
N3 C22 1.462(14)
N2 C6 1.292(17)
N2 C10 1.468(16)
N1 C5 1.352(16)
N1 C1 1.362(15)
C23 C22 1.422(19)
C23 C24 1.436(17)
C23 C28 1.511(18)
C1 C2 1.420(18)
C1 C6 1.511(18)
C5 C4 1.403(18)
C25 C26 1.38(2)
C25 C24 1.41(2)
C25 H28 0.9500
C26 C27 1.436(17)
C26 H29 0.9500
C27 C22 1.409(18)
C27 C29 1.544(18)
C29 C30 1.535(18)
C29 C32 1.550(18)
C29 H33 1.0000
C6 C7 1.528(15)
C2 C3 1.402(18)
C2 H1 0.9500
C28 H30 0.9800
C28 H31 0.9800
C28 H32 0.9800
C3 C4 1.388(16)
C3 H2 0.9500
C4 H3 0.9500
C11 C10 1.434(19)
C11 C12 1.438(19)
C11 C16 1.45(2)
C17 C15 1.518(18)
C17 C20 1.563(18)
C17 C18 1.581(18)
C17 H16 1.0000
C16 H13 0.9800
C16 H14 0.9800
C16 H15 0.9800
C18 C19 1.523(19)
C18 H17 0.9900
C18 H18 0.9900
C12 C13 1.37(2)
C12 H10 0.9500
C21 C20 1.52(2)
C21 H24 0.9800
C21 H25 0.9800
C21 H26 0.9800
C30 C31 1.537(18)
C30 H34 0.9900
C30 H35 0.9900
C33 C32 1.52(2)
C33 H41 0.9800
C33 H42 0.9800
C33 H43 0.9800
C13 C14 1.40(2)
C13 H11 0.9500
C24 H27 0.9500
C15 C10 1.39(2)
C15 C14 1.434(18)
C20 H22 0.9900
C20 H23 0.9900
C32 H39 0.9900
C32 H40 0.9900
C19 H19 0.9800
C19 H20 0.9800
C19 H21 0.9800
C14 H12 0.9500
C31 H36 0.9800
C31 H37 0.9800
C31 H38 0.9800
C9 H7 0.9800
C9 H8 0.9800
C9 H9 0.9800
C7 H4 0.9800
C7 H5 0.9800
C7 H6 0.9800

loop_
_geom_torsion_atom_site_label_1
_geom_torsion_atom_site_label_2
_geom_torsion_atom_site_label_3
_geom_torsion_atom_site_label_4
_geom_torsion
C9 C8 N3 C22 -3(2)
C5 C8 N3 C22 178.4(10)
C9 C8 N3 Fe1 -175.9(10)
C5 C8 N3 Fe1 5.3(14)
C5 N1 C1 C2 2.3(19)
Fe1 N1 C1 C2 -170.1(10)
C5 N1 C1 C6 179.4(11)
Fe1 N1 C1 C6 7.0(15)
C1 N1 C5 C4 -0.3(19)
Fe1 N1 C5 C4 172.0(10)
C1 N1 C5 C8 -179.6(11)
Fe1 N1 C5 C8 -7.3(14)
N3 C8 C5 N1 0.8(16)
C9 C8 C5 N1 -178.0(11)
N3 C8 C5 C4 -178.5(12)
C9 C8 C5 C4 2.7(18)
C24 C25 C26 C27 -1(2)
C25 C26 C27 C22 1.1(18)
C25 C26 C27 C29 -174.3(12)
C22 C27 C29 C30 -78.4(14)
C26 C27 C29 C30 96.7(13)
C22 C27 C29 C32 153.8(12)
C26 C27 C29 C32 -31.1(16)
C10 N2 C6 C1 -179.9(12)
Fe1 N2 C6 C1 -4.7(15)
C10 N2 C6 C7 2(2)
Fe1 N2 C6 C7 177.4(11)
N1 C1 C6 N2 -1.1(17)
C2 C1 C6 N2 176.0(13)
N1 C1 C6 C7 177.1(12)
C2 C1 C6 C7 -6(2)
C26 C27 C22 C23 -2.1(18)
C29 C27 C22 C23 173.3(12)
C26 C27 C22 N3 177.6(11)
C29 C27 C22 N3 -7.1(17)
C24 C23 C22 C27 2.5(19)
C28 C23 C22 C27 -178.2(12)
C24 C23 C22 N3 -177.1(10)
C28 C23 C22 N3 2.2(18)
C8 N3 C22 C27 105.5(14)
Fe1 N3 C22 C27 -81.8(13)
C8 N3 C22 C23 -74.9(16)
Fe1 N3 C22 C23 97.8(12)
N1 C1 C2 C3 -2(2)
C6 C1 C2 C3 -178.6(12)
C1 C2 C3 C4 -1(2)
C2 C3 C4 C5 3(2)
N1 C5 C4 C3 -2.1(19)
C8 C5 C4 C3 177.1(12)
C15 C17 C18 C19 52.4(16)
C20 C17 C18 C19 -75.7(15)
C10 C11 C12 C13 0.4(18)
C16 C11 C12 C13 -178.8(13)
C27 C29 C30 C31 -62.9(14)
C32 C29 C30 C31 64.7(15)
C11 C12 C13 C14 0(2)
C26 C25 C24 C23 1.1(19)
C22 C23 C24 C25 -2.0(18)
C28 C23 C24 C25 178.7(12)
C20 C17 C15 C10 -147.2(12)
C18 C17 C15 C10 84.8(15)
C20 C17 C15 C14 34.1(15)
C18 C17 C15 C14 -93.8(14)
C15 C17 C20 C21 156.0(12)
C18 C17 C20 C21 -74.9(15)
C14 C15 C10 C11 -1.9(18)
C17 C15 C10 C11 179.4(11)
C14 C15 C10 N2 -178.5(10)
C17 C15 C10 N2 2.8(17)
C12 C11 C10 C15 0.7(18)
C16 C11 C10 C15 179.9(12)
C12 C11 C10 N2 177.3(10)
C16 C11 C10 N2 -3.5(18)
C6 N2 C10 C15 -101.5(14)
Fe1 N2 C10 C15 83.7(13)
C6 N2 C10 C11 81.7(15)
Fe1 N2 C10 C11 -93.2(12)
C30 C29 C32 C33 52.8(15)
C27 C29 C32 C33 179.2(11)
C12 C13 C14 C15 -1(2)
C10 C15 C14 C13 2.1(18)
C17 C15 C14 C13 -179.2(11)
